data_7010856
loop_
_publ_author_name
'Clarke, Matthew L.'
'Slawin, Alexandra M. Z.'
'Wheatley, Matthew V.'
'Woollins, J. Derek'

_publ_section_title
;
 Synthesis and structure of novel rhodium complexes of
 multi-functionalised amine-phosphine ligands
;
_journal_issue 23
_journal_name_full 'Journal of the Chemical Society, Dalton Transactions'
_journal_page_first 3421
_journal_paper_doi 10.1039/b104523g
_journal_year 2001
_chemical_formula_analytical 'C31 H41 Cl2 N3 O5 P Rh'
_chemical_formula_moiety 'C27 H31 Cl N3 P Rh.Cl O4.C4 H10 O'
_chemical_formula_structural 'C31 H41 Cl2 N3 O5 P Rh'
_chemical_formula_sum 'C31 H41 Cl2 N3 O5 P Rh'
_chemical_formula_weight 740.45
_space_group_IT_number 14
_symmetry_cell_setting monoclinic
_symmetry_space_group_name_Hall '-P 2yn'
_symmetry_space_group_name_H-M 'P 1 21/n 1'
_atom_sites_solution_hydrogens geom
_atom_sites_solution_primary direct
_atom_sites_solution_secondary difmap
_audit_creation_method SHELXL
_cell_angle_alpha 90.00
_cell_angle_beta 97.3360(10)
_cell_angle_gamma 90.00
_cell_formula_units_Z 4
_cell_length_a 16.6792(11)
_cell_length_b 9.7256(6)
_cell_length_c 21.2011(13)
_cell_measurement_reflns_used 65
_cell_measurement_temperature 293(2)
_cell_measurement_theta_max 168
_cell_measurement_theta_min 12
_cell_volume 3411.0(4)
_computing_cell_refinement 'Bruker SMART'
_computing_data_collection 'Bruker SMART'
_computing_data_reduction 'Bruker SHELXTL'
_computing_molecular_graphics 'Bruker SHELXTL'
_computing_publication_material 'Bruker SHELXTL'
_computing_structure_refinement 'SHELXL-93 (Sheldrick, 1993)'
_computing_structure_solution 'SHELXS-86 (Sheldrick, 1990)'
_diffrn_ambient_temperature 293(2)
_diffrn_measurement_device CCD
_diffrn_measurement_method 'phi and omega scans'
_diffrn_radiation_monochromator graphite
_diffrn_radiation_source 'fine-focus sealed tube'
_diffrn_radiation_type MoK\a
_diffrn_radiation_wavelength 0.71073
_diffrn_reflns_av_R_equivalents 0.0539
_diffrn_reflns_av_sigmaI/netI 0.0658
_diffrn_reflns_limit_h_max 17
_diffrn_reflns_limit_h_min -18
_diffrn_reflns_limit_k_max 10
_diffrn_reflns_limit_k_min -10
_diffrn_reflns_limit_l_max 23
_diffrn_reflns_limit_l_min -21
_diffrn_reflns_number 14412
_diffrn_reflns_theta_max 23.26
_diffrn_reflns_theta_min 2.31
_diffrn_standards_decay_% -
_diffrn_standards_interval_count -
_diffrn_standards_interval_time -
_diffrn_standards_number -
_exptl_absorpt_coefficient_mu 0.746
_exptl_absorpt_correction_T_max 1.00000
_exptl_absorpt_correction_T_min 0.920372
_exptl_absorpt_correction_type sadabs
_exptl_crystal_colour orange
_exptl_crystal_density_diffrn 1.442
_exptl_crystal_density_meas ?
_exptl_crystal_density_method -
_exptl_crystal_description prism
_exptl_crystal_F_000 1528
_exptl_crystal_size_max .15
_exptl_crystal_size_mid .1
_exptl_crystal_size_min .1
_refine_diff_density_max 0.437
_refine_diff_density_min -0.258
_refine_diff_density_rms 0.069
_refine_ls_extinction_coef 0.0000(2)
_refine_ls_extinction_expression Fc^*^=kFc[1+0.001xFc^2^\l^3^/sin(2\q)]^-1/4^
_refine_ls_extinction_method SHELXL
_refine_ls_goodness_of_fit_all 0.950
_refine_ls_goodness_of_fit_obs 1.001
_refine_ls_hydrogen_treatment riding
_refine_ls_matrix_type full
_refine_ls_number_parameters 409
_refine_ls_number_reflns 4842
_refine_ls_number_restraints 2
_refine_ls_restrained_S_all 1.020
_refine_ls_restrained_S_obs 1.001
_refine_ls_R_factor_all 0.0831
_refine_ls_R_factor_obs 0.0411
_refine_ls_shift/esd_max -2.617
_refine_ls_shift/esd_mean 0.009
_refine_ls_structure_factor_coef Fsqd
_refine_ls_weighting_details 'w=1/[\s^2^(Fo^2^)+(0.0516P)^2^+0.4473P] where P=(Fo^2^+2Fc^2^)/3'
_refine_ls_weighting_scheme calc
_refine_ls_wR_factor_all 0.1040
_refine_ls_wR_factor_obs 0.0820
_reflns_number_observed 3251
_reflns_number_total 4891
_reflns_observed_criterion >2sigma(I)
_cod_data_source_file b104523g.txt
_cod_data_source_block 14
_cod_depositor_comments
;
The following automatic conversions were performed:
'_symmetry_cell_setting' value 'Monoclinic' changed to 'monoclinic'
according to '/home/saulius/struct/CIF-dictionaries/cif_core.dic'
dictionary named 'cif_core.dic' version 2.4.1 from 2010-06-29.

Automatic conversion script
Id: cif_fix_enum 1527 2010-12-29 10:47:43Z saulius 

The following automatic conversions were performed:

'_exptl_crystal_density_meas' value '-' was changed to '?' - the
value is perceived as not measured.

Automatic conversion script
Id: cif_fix_values 3008 2015-01-20 13:52:24Z robertas 

The following automatic conversions were performed:

'_refine_ls_weighting_scheme' value 'calc
w=1/[\s^2^(Fo^2^)+(0.0516P)^2^+0.4473P] where P=(Fo^2^+2Fc^2^)/3' was
changed to 'calc'. New tag '_refine_ls_weighting_details' was
created. The value of the new tag was set to
'w=1/[\s^2^(Fo^2^)+(0.0516P)^2^+0.4473P] where P=(Fo^2^+2Fc^2^)/3'.

Automatic conversion script
Id: cif_fix_values 3143 2015-03-26 13:38:13Z robertas 
;
_cod_original_sg_symbol_H-M P2(1)/n
_cod_database_code 7010856

loop_
_symmetry_equiv_pos_as_xyz
'x, y, z'
'-x+1/2, y+1/2, -z+1/2'
'-x, -y, -z'
'x-1/2, -y-1/2, z-1/2'

loop_
_atom_site_aniso_label
_atom_site_aniso_U_11
_atom_site_aniso_U_22
_atom_site_aniso_U_33
_atom_site_aniso_U_23
_atom_site_aniso_U_13
_atom_site_aniso_U_12
Rh1 0.0308(2) 0.0289(2) 0.0409(3) -0.0014(2) 0.0004(2) 0.0000(2)
Cl1 0.0358(7) 0.0524(8) 0.0636(10) -0.0070(7) -0.0056(7) 0.0055(6)
P1 0.0330(7) 0.0311(7) 0.0413(8) -0.0006(7) 0.0033(6) 0.0011(6)
C1 0.036(3) 0.043(3) 0.053(4) -0.006(3) 0.007(3) -0.002(3)
C2 0.047(4) 0.065(4) 0.056(4) 0.001(3) 0.005(3) 0.008(3)
C3 0.044(4) 0.099(5) 0.092(5) 0.004(4) 0.004(4) 0.018(4)
C4 0.040(4) 0.115(6) 0.094(6) -0.006(5) 0.021(4) 0.003(4)
C5 0.061(4) 0.087(5) 0.074(5) 0.000(4) 0.030(4) -0.012(4)
C6 0.051(4) 0.058(4) 0.058(4) 0.000(3) 0.012(3) -0.001(3)
C7 0.036(3) 0.043(3) 0.039(3) -0.004(3) 0.007(2) -0.003(2)
C8 0.053(3) 0.052(4) 0.046(4) 0.007(3) 0.004(3) 0.004(3)
C9 0.060(4) 0.077(5) 0.056(4) 0.018(4) 0.003(3) 0.010(4)
C10 0.065(4) 0.091(5) 0.042(4) -0.005(4) -0.002(3) -0.006(4)
C11 0.075(4) 0.062(4) 0.058(4) -0.014(4) 0.000(3) -0.010(4)
C12 0.055(4) 0.048(3) 0.055(4) -0.008(3) -0.004(3) 0.004(3)
N1 0.038(3) 0.035(2) 0.042(3) 0.001(2) 0.003(2) -0.002(2)
N2 0.051(3) 0.034(3) 0.051(3) 0.008(2) -0.001(2) 0.010(2)
C13 0.041(3) 0.035(3) 0.043(3) -0.003(3) 0.003(3) -0.006(2)
N14 0.039(3) 0.043(3) 0.047(3) 0.000(2) 0.011(2) 0.001(2)
C15 0.059(4) 0.047(3) 0.067(4) -0.002(3) 0.016(3) -0.004(3)
C16 0.072(4) 0.068(4) 0.065(4) -0.004(4) 0.039(3) -0.006(4)
C17 0.093(5) 0.057(4) 0.052(4) 0.002(3) 0.019(4) -0.027(4)
C18 0.075(4) 0.038(3) 0.038(3) 0.001(3) 0.005(3) -0.012(3)
C21 0.046(4) 0.049(4) 0.066(4) -0.023(3) 0.014(3) -0.024(3)
C22 0.038(3) 0.048(3) 0.068(4) -0.020(3) -0.014(3) -0.001(3)
C23 0.053(4) 0.044(3) 0.045(4) -0.014(3) -0.012(3) -0.003(3)
C24 0.043(3) 0.033(3) 0.050(3) -0.010(3) -0.004(3) -0.002(3)
C25 0.046(3) 0.032(3) 0.054(4) -0.004(3) 0.001(3) -0.014(3)
C26 0.073(5) 0.104(6) 0.143(7) -0.062(5) 0.053(5) -0.047(4)
C27 0.067(5) 0.100(6) 0.128(6) -0.037(5) -0.058(4) 0.037(4)
C28 0.116(6) 0.085(5) 0.054(4) -0.001(4) -0.012(4) -0.005(4)
C29 0.055(4) 0.047(3) 0.090(5) -0.026(3) 0.012(3) 0.006(3)
C30 0.102(5) 0.047(4) 0.062(4) 0.011(3) 0.002(4) -0.014(4)
Cl2 0.0562(10) 0.0632(10) 0.0795(14) -0.0018(9) -0.0045(9) 0.0081(8)
O1 0.163(6) 0.151(6) 0.183(7) 0.044(5) -0.014(5) 0.080(5)
O2 0.119(7) 0.045(4) 0.220(10) 0.002(5) -0.123(7) 0.003(4)
O3 0.222(12) 0.098(7) 0.202(12) 0.007(7) -0.107(10) -0.076(7)
O4 0.221(16) 0.268(19) 0.044(7) -0.023(9) 0.044(9) 0.067(14)
C31 0.132(9) 0.183(11) 0.183(11) -0.086(10) 0.002(8) -0.003(8)
C32 0.133(8) 0.101(7) 0.157(10) 0.002(7) 0.035(7) -0.031(6)
O33 0.101(4) 0.096(4) 0.075(4) 0.007(3) 0.013(3) -0.003(3)
C34 0.208(13) 0.149(10) 0.090(8) 0.023(7) -0.025(8) 0.013(9)
C35 0.179(12) 0.250(16) 0.145(10) -0.039(11) -0.066(9) 0.042(11)

loop_
_atom_site_label
_atom_site_type_symbol
_atom_site_fract_x
_atom_site_fract_y
_atom_site_fract_z
_atom_site_U_iso_or_equiv
_atom_site_thermal_displace_type
_atom_site_occupancy
_atom_site_calc_flag
_atom_site_refinement_flags
_atom_site_disorder_group
Rh1 Rh 0.59360(2) -0.08982(4) 0.70677(2) 0.0339(2) Uani 1 d . .
Cl1 Cl 0.72721(7) -0.13322(13) 0.76176(7) 0.0517(4) Uani 1 d . .
P1 P 0.56192(7) 0.08414(13) 0.77315(6) 0.0353(3) Uani 1 d . .
C1 C 0.4573(3) 0.1068(5) 0.7877(3) 0.0438(13) Uani 1 d . .
C2 C 0.4030(3) 0.1857(6) 0.7481(3) 0.056(2) Uani 1 d . .
H2A H 0.4202(3) 0.2310(6) 0.7136(3) 0.067 Uiso 1 calc R .
C3 C 0.3231(4) 0.1981(7) 0.7594(3) 0.079(2) Uani 1 d . .
H3A H 0.2876(4) 0.2540(7) 0.7334(3) 0.094 Uiso 1 calc R .
C4 C 0.2969(4) 0.1289(8) 0.8080(4) 0.082(2) Uani 1 d . .
H4A H 0.2427(4) 0.1338(8) 0.8140(4) 0.099 Uiso 1 calc R .
C5 C 0.3492(4) 0.0513(7) 0.8487(3) 0.072(2) Uani 1 d . .
H5A H 0.3311(4) 0.0070(7) 0.8831(3) 0.086 Uiso 1 calc R .
C6 C 0.4299(3) 0.0392(6) 0.8381(3) 0.055(2) Uani 1 d . .
H6A H 0.4653(3) -0.0146(6) 0.8652(3) 0.066 Uiso 1 calc R .
C7 C 0.6141(3) 0.1078(5) 0.8533(2) 0.0395(12) Uani 1 d . .
C8 C 0.6515(3) -0.0010(6) 0.8877(3) 0.0506(14) Uani 1 d . .
H8A H 0.6536(3) -0.0875(6) 0.8694(3) 0.061 Uiso 1 calc R .
C9 C 0.6857(4) 0.0212(7) 0.9497(3) 0.065(2) Uani 1 d . .
H9A H 0.7116(4) -0.0510(7) 0.9728(3) 0.078 Uiso 1 calc R .
C10 C 0.6821(4) 0.1471(7) 0.9776(3) 0.067(2) Uani 1 d . .
H10A H 0.7053(4) 0.1602(7) 1.0195(3) 0.080 Uiso 1 calc R .
C11 C 0.6443(4) 0.2545(6) 0.9439(3) 0.065(2) Uani 1 d . .
H11A H 0.6420(4) 0.3404(6) 0.9629(3) 0.079 Uiso 1 calc R .
C12 C 0.6095(3) 0.2351(5) 0.8816(3) 0.0537(15) Uani 1 d . .
H12A H 0.5832(3) 0.3075(5) 0.8589(3) 0.064 Uiso 1 calc R .
N1 N 0.5830(2) 0.2359(4) 0.7394(2) 0.0385(10) Uani 1 d D .
H1N H 0.6382(11) 0.2703(44) 0.7499(21) 0.056(15) Uiso 1 d D .
N2 N 0.5593(3) 0.2371(4) 0.6724(2) 0.0461(11) Uani 1 d D .
H2N H 0.5326(22) 0.3237(21) 0.6589(18) 0.035(12) Uiso 1 d D .
C13 C 0.6126(3) 0.1844(5) 0.6341(2) 0.0401(13) Uani 1 d . .
N14 N 0.6477(2) 0.0633(4) 0.6521(2) 0.0426(11) Uani 1 d . .
C15 C 0.7058(3) 0.0180(6) 0.6188(3) 0.057(2) Uani 1 d . .
H15A H 0.7337(3) -0.0616(6) 0.6325(3) 0.069 Uiso 1 calc R .
C16 C 0.7260(4) 0.0827(7) 0.5659(3) 0.066(2) Uani 1 d . .
H16A H 0.7679(4) 0.0501(7) 0.5450(3) 0.079 Uiso 1 calc R .
C17 C 0.6830(4) 0.1969(6) 0.5443(3) 0.066(2) Uani 1 d . .
H17A H 0.6919(4) 0.2379(6) 0.5062(3) 0.079 Uiso 1 calc R .
C18 C 0.6267(3) 0.2503(5) 0.5792(2) 0.0506(15) Uani 1 d . .
H18A H 0.5986(3) 0.3299(5) 0.5660(2) 0.061 Uiso 1 calc R .
C21 C 0.4882(3) -0.2214(6) 0.7099(3) 0.053(2) Uani 1 d . .
C22 C 0.4805(3) -0.1484(6) 0.6514(3) 0.053(2) Uani 1 d . .
C23 C 0.5432(3) -0.1958(5) 0.6168(3) 0.0488(14) Uani 1 d . .
C24 C 0.5919(3) -0.2884(5) 0.6549(3) 0.0428(13) Uani 1 d . .
C25 C 0.5586(3) -0.3026(5) 0.7140(3) 0.0445(14) Uani 1 d . .
C26 C 0.4255(4) -0.2317(7) 0.7551(4) 0.103(3) Uani 1 d . .
H26A H 0.3829(4) -0.1670(7) 0.7428(4) 0.154 Uiso 1 calc R .
H26B H 0.4502(4) -0.2116(7) 0.7975(4) 0.154 Uiso 1 calc R .
H26C H 0.4037(4) -0.3231(7) 0.7537(4) 0.154 Uiso 1 calc R .
C27 C 0.4112(4) -0.0572(7) 0.6243(4) 0.104(3) Uani 1 d . .
H27A H 0.4221(4) -0.0205(7) 0.5843(4) 0.156 Uiso 1 calc R .
H27B H 0.4053(4) 0.0169(7) 0.6533(4) 0.156 Uiso 1 calc R .
H27C H 0.3622(4) -0.1101(7) 0.6182(4) 0.156 Uiso 1 calc R .
C28 C 0.5526(4) -0.1586(7) 0.5496(3) 0.087(2) Uani 1 d . .
H28A H 0.5120(4) -0.0927(7) 0.5340(3) 0.131 Uiso 1 calc R .
H28B H 0.5466(4) -0.2396(7) 0.5235(3) 0.131 Uiso 1 calc R .
H28C H 0.6052(4) -0.1197(7) 0.5481(3) 0.131 Uiso 1 calc R .
C29 C 0.6620(3) -0.3677(5) 0.6366(3) 0.064(2) Uani 1 d . .
H29A H 0.6844(3) -0.4238(5) 0.6718(3) 0.096 Uiso 1 calc R .
H29B H 0.7025(3) -0.3050(5) 0.6256(3) 0.096 Uiso 1 calc R .
H29C H 0.6442(3) -0.4252(5) 0.6008(3) 0.096 Uiso 1 calc R .
C30 C 0.5873(4) -0.3994(5) 0.7669(3) 0.071(2) Uani 1 d . .
H30A H 0.6369(4) -0.4417(5) 0.7586(3) 0.107 Uiso 1 calc R .
H30B H 0.5472(4) -0.4691(5) 0.7698(3) 0.107 Uiso 1 calc R .
H30C H 0.5963(4) -0.3495(5) 0.8062(3) 0.107 Uiso 1 calc R .
Cl2 Cl 0.39060(10) 0.4737(2) 0.59432(9) 0.0674(5) Uani 1 d . .
O1 O 0.3498(4) 0.5947(7) 0.5866(3) 0.169(3) Uani 1 d . .
O2 O 0.4560(6) 0.4790(6) 0.6403(6) 0.141(4) Uani 0.75 d P .
O3 O 0.3535(8) 0.3504(9) 0.5881(6) 0.185(6) Uani 0.75 d P .
O4 O 0.4038(11) 0.4681(18) 0.5296(5) 0.175(7) Uani 0.50 d P .
O5 O 0.4601(15) 0.4543(23) 0.5733(14) 0.233(10) Uiso 0.50 d P .
O6 O 0.3969(18) 0.4818(28) 0.6644(13) 0.122(10) Uiso 0.25 d P .
O7 O 0.3306(14) 0.4077(25) 0.6211(11) 0.080(7) Uiso 0.25 d P .
C31 C 0.9567(6) 0.1892(11) 0.5457(5) 0.168(5) Uani 1 d . .
H31A H 0.9843(6) 0.2753(11) 0.5537(5) 0.251 Uiso 1 calc R .
H31B H 0.9950(6) 0.1152(11) 0.5526(5) 0.251 Uiso 1 calc R .
H31C H 0.9165(6) 0.1794(11) 0.5740(5) 0.251 Uiso 1 calc R .
C32 C 0.9184(6) 0.1857(9) 0.4810(5) 0.129(3) Uani 1 d . .
H32A H 0.8804(6) 0.2613(9) 0.4741(5) 0.155 Uiso 1 calc R .
H32B H 0.9591(6) 0.1985(9) 0.4526(5) 0.155 Uiso 1 calc R .
O33 O 0.8778(3) 0.0628(5) 0.4660(2) 0.0905(14) Uani 1 d . .
C34 C 0.8434(8) 0.0550(11) 0.4033(5) 0.153(4) Uani 1 d . .
H34A H 0.8022(8) 0.1256(11) 0.3956(5) 0.183 Uiso 1 calc R .
H34B H 0.8847(8) 0.0746(11) 0.3762(5) 0.183 Uiso 1 calc R .
C35 C 0.8090(8) -0.0706(13) 0.3862(6) 0.199(6) Uani 1 d . .
H35A H 0.7859(8) -0.0679(13) 0.3423(6) 0.298 Uiso 1 calc R .
H35B H 0.7674(8) -0.0903(13) 0.4122(6) 0.298 Uiso 1 calc R .
H35C H 0.8496(8) -0.1409(13) 0.3920(6) 0.298 Uiso 1 calc R .

loop_
_atom_type_symbol
_atom_type_description
_atom_type_scat_dispersion_real
_atom_type_scat_dispersion_imag
_atom_type_scat_source
C C 0.0033 0.0016 'International Tables Vol C Tables 4.2.6.8 and 6.1.1.4'
H H 0.0000 0.0000 'International Tables Vol C Tables 4.2.6.8 and 6.1.1.4'
N N 0.0061 0.0033 'International Tables Vol C Tables 4.2.6.8 and 6.1.1.4'
O O 0.0106 0.0060 'International Tables Vol C Tables 4.2.6.8 and 6.1.1.4'
P P 0.1023 0.0942 'International Tables Vol C Tables 4.2.6.8 and 6.1.1.4'
Cl Cl 0.1484 0.1585 'International Tables Vol C Tables 4.2.6.8 and 6.1.1.4'
Rh Rh -1.1178 0.9187 'International Tables Vol C Tables 4.2.6.8 and 6.1.1.4'

loop_
_geom_angle_atom_site_label_1
_geom_angle_atom_site_label_2
_geom_angle_atom_site_label_3
_geom_angle
_geom_angle_site_symmetry_1
_geom_angle_site_symmetry_3
_geom_angle_publ_flag
N14 Rh1 C25 146.6(2) . . ?
N14 Rh1 C22 106.6(2) . . ?
C25 Rh1 C22 64.0(2) . . ?
N14 Rh1 C21 144.7(2) . . ?
C25 Rh1 C21 37.8(2) . . ?
C22 Rh1 C21 38.1(2) . . ?
N14 Rh1 C24 108.3(2) . . ?
C25 Rh1 C24 38.4(2) . . ?
C22 Rh1 C24 63.1(2) . . ?
C21 Rh1 C24 63.0(2) . . ?
N14 Rh1 C23 89.8(2) . . ?
C25 Rh1 C23 62.8(2) . . ?
C22 Rh1 C23 37.9(2) . . ?
C21 Rh1 C23 62.5(2) . . ?
C24 Rh1 C23 36.6(2) . . ?
N14 Rh1 P1 88.04(12) . . ?
C25 Rh1 P1 125.1(2) . . ?
C22 Rh1 P1 105.8(2) . . ?
C21 Rh1 P1 99.42(15) . . ?
C24 Rh1 P1 162.07(15) . . ?
C23 Rh1 P1 140.27(14) . . ?
N14 Rh1 Cl1 87.52(11) . . ?
C25 Rh1 Cl1 92.27(14) . . ?
C22 Rh1 Cl1 154.26(15) . . ?
C21 Rh1 Cl1 125.4(2) . . ?
C24 Rh1 Cl1 92.28(13) . . ?
C23 Rh1 Cl1 123.64(15) . . ?
P1 Rh1 Cl1 95.90(5) . . ?
N1 P1 C7 100.6(2) . . ?
N1 P1 C1 102.8(2) . . ?
C7 P1 C1 100.4(2) . . ?
N1 P1 Rh1 107.7(2) . . ?
C7 P1 Rh1 122.9(2) . . ?
C1 P1 Rh1 119.4(2) . . ?
C6 C1 C2 118.5(5) . . ?
C6 C1 P1 119.5(4) . . ?
C2 C1 P1 122.0(4) . . ?
C1 C2 C3 120.8(6) . . ?
C4 C3 C2 119.9(6) . . ?
C3 C4 C5 120.9(6) . . ?
C4 C5 C6 119.6(6) . . ?
C1 C6 C5 120.3(5) . . ?
C12 C7 C8 120.0(5) . . ?
C12 C7 P1 118.2(4) . . ?
C8 C7 P1 121.6(4) . . ?
C9 C8 C7 119.0(5) . . ?
C10 C9 C8 121.1(6) . . ?
C9 C10 C11 120.0(6) . . ?
C10 C11 C12 120.1(6) . . ?
C7 C12 C11 119.7(5) . . ?
N2 N1 P1 112.4(3) . . ?
C13 N2 N1 117.9(4) . . ?
N14 C13 N2 116.6(5) . . ?
N14 C13 C18 122.1(5) . . ?
N2 C13 C18 121.2(5) . . ?
C13 N14 C15 117.0(5) . . ?
C13 N14 Rh1 124.0(3) . . ?
C15 N14 Rh1 115.8(4) . . ?
N14 C15 C16 123.4(5) . . ?
C15 C16 C17 118.4(6) . . ?
C18 C17 C16 119.6(6) . . ?
C17 C18 C13 118.9(5) . . ?
C25 C21 C22 108.4(5) . . ?
C25 C21 C26 124.3(6) . . ?
C22 C21 C26 126.5(6) . . ?
C25 C21 Rh1 70.2(3) . . ?
C22 C21 Rh1 70.4(3) . . ?
C26 C21 Rh1 133.2(4) . . ?
C21 C22 C23 107.2(5) . . ?
C21 C22 C27 127.2(6) . . ?
C23 C22 C27 124.7(6) . . ?
C21 C22 Rh1 71.5(3) . . ?
C23 C22 Rh1 73.7(3) . . ?
C27 C22 Rh1 128.5(4) . . ?
C24 C23 C22 108.7(5) . . ?
C24 C23 C28 125.5(6) . . ?
C22 C23 C28 125.7(5) . . ?
C24 C23 Rh1 71.2(3) . . ?
C22 C23 Rh1 68.5(3) . . ?
C28 C23 Rh1 128.8(4) . . ?
C23 C24 C25 107.7(5) . . ?
C23 C24 C29 126.9(5) . . ?
C25 C24 C29 125.3(5) . . ?
C23 C24 Rh1 72.3(3) . . ?
C25 C24 Rh1 68.6(3) . . ?
C29 C24 Rh1 128.1(3) . . ?
C21 C25 C24 107.7(5) . . ?
C21 C25 C30 125.7(6) . . ?
C24 C25 C30 126.2(5) . . ?
C21 C25 Rh1 71.9(3) . . ?
C24 C25 Rh1 73.1(3) . . ?
C30 C25 Rh1 126.3(3) . . ?
O5 Cl2 O3 104.7(12) . . ?
O5 Cl2 O1 122.4(11) . . ?
O3 Cl2 O1 122.8(7) . . ?
O5 Cl2 O7 143.0(13) . . ?
O3 Cl2 O7 43.4(8) . . ?
O1 Cl2 O7 94.3(10) . . ?
O5 Cl2 O2 65.6(11) . . ?
O3 Cl2 O2 114.7(5) . . ?
O1 Cl2 O2 113.3(4) . . ?
O7 Cl2 O2 106.3(10) . . ?
O5 Cl2 O4 53.9(11) . . ?
O3 Cl2 O4 89.8(9) . . ?
O1 Cl2 O4 93.1(7) . . ?
O7 Cl2 O4 126.4(12) . . ?
O2 Cl2 O4 118.8(9) . . ?
O5 Cl2 O6 113.5(15) . . ?
O3 Cl2 O6 96.8(12) . . ?
O1 Cl2 O6 92.6(11) . . ?
O7 Cl2 O6 64.6(13) . . ?
O2 Cl2 O6 48.3(9) . . ?
O4 Cl2 O6 167.1(13) . . ?
O6 O2 Cl2 70.8(14) . . ?
O6 O2 O5 125.4(19) . . ?
Cl2 O2 O5 55.2(10) . . ?
O7 O3 Cl2 69.5(15) . . ?
O5 O4 Cl2 58.5(13) . . ?
O4 O5 Cl2 67.6(14) . . ?
O4 O5 O2 126.1(21) . . ?
Cl2 O5 O2 59.2(11) . . ?
O2 O6 Cl2 61.0(13) . . ?
O2 O6 O7 108.3(22) . . ?
Cl2 O6 O7 54.3(13) . . ?
O3 O7 Cl2 67.1(16) . . ?
O3 O7 O6 111.7(23) . . ?
Cl2 O7 O6 61.1(14) . . ?
O33 C32 C31 112.5(8) . . ?
C34 O33 C32 113.4(7) . . ?
C35 C34 O33 114.2(9) . . ?

loop_
_geom_bond_atom_site_label_1
_geom_bond_atom_site_label_2
_geom_bond_distance
_geom_bond_site_symmetry_2
_geom_bond_publ_flag
Rh1 N14 2.155(4) . ?
Rh1 C25 2.161(5) . ?
Rh1 C22 2.167(5) . ?
Rh1 C21 2.183(5) . ?
Rh1 C24 2.221(5) . ?
Rh1 C23 2.235(5) . ?
Rh1 P1 2.3048(13) . ?
Rh1 Cl1 2.4167(12) . ?
P1 N1 1.697(4) . ?
P1 C7 1.822(5) . ?
P1 C1 1.824(5) . ?
C1 C6 1.381(7) . ?
C1 C2 1.386(7) . ?
C2 C3 1.389(8) . ?
C3 C4 1.350(9) . ?
C4 C5 1.373(9) . ?
C5 C6 1.397(8) . ?
C7 C12 1.383(7) . ?
C7 C8 1.388(7) . ?
C8 C9 1.381(7) . ?
C9 C10 1.365(8) . ?
C10 C11 1.372(8) . ?
C11 C12 1.387(7) . ?
N1 N2 1.424(6) . ?
N2 C13 1.377(6) . ?
C13 N14 1.348(6) . ?
C13 C18 1.374(7) . ?
N14 C15 1.344(7) . ?
C15 C16 1.365(7) . ?
C16 C17 1.368(8) . ?
C17 C18 1.370(8) . ?
C21 C25 1.409(7) . ?
C21 C22 1.420(7) . ?
C21 C26 1.508(8) . ?
C22 C23 1.430(7) . ?
C22 C27 1.510(7) . ?
C23 C24 1.398(7) . ?
C23 C28 1.498(8) . ?
C24 C25 1.441(7) . ?
C24 C29 1.492(7) . ?
C25 C30 1.496(7) . ?
Cl2 O5 1.31(2) . ?
Cl2 O3 1.349(8) . ?
Cl2 O1 1.358(6) . ?
Cl2 O7 1.37(2) . ?
Cl2 O2 1.368(6) . ?
Cl2 O4 1.418(10) . ?
Cl2 O6 1.48(3) . ?
O2 O6 1.17(2) . ?
O2 O5 1.45(2) . ?
O3 O7 1.01(2) . ?
O4 O5 1.24(3) . ?
O6 O7 1.53(3) . ?
C31 C32 1.439(11) . ?
C32 O33 1.390(9) . ?
O33 C34 1.381(9) . ?
C34 C35 1.379(13) . ?

loop_
_geom_torsion_atom_site_label_1
_geom_torsion_atom_site_label_2
_geom_torsion_atom_site_label_3
_geom_torsion_atom_site_label_4
_geom_torsion
_geom_torsion_site_symmetry_1
_geom_torsion_site_symmetry_2
_geom_torsion_site_symmetry_3
_geom_torsion_site_symmetry_4
_geom_torsion_publ_flag
N14 Rh1 P1 N1 8.5(2) . . . . ?
C25 Rh1 P1 N1 -167.2(2) . . . . ?
C22 Rh1 P1 N1 -98.2(2) . . . . ?
C21 Rh1 P1 N1 -136.7(2) . . . . ?
C24 Rh1 P1 N1 -147.5(4) . . . . ?
C23 Rh1 P1 N1 -78.8(3) . . . . ?
Cl1 Rh1 P1 N1 95.84(15) . . . . ?
N14 Rh1 P1 C7 -107.3(2) . . . . ?
C25 Rh1 P1 C7 76.9(3) . . . . ?
C22 Rh1 P1 C7 146.0(3) . . . . ?
C21 Rh1 P1 C7 107.4(3) . . . . ?
C24 Rh1 P1 C7 96.6(5) . . . . ?
C23 Rh1 P1 C7 165.3(3) . . . . ?
Cl1 Rh1 P1 C7 -20.0(2) . . . . ?
N14 Rh1 P1 C1 125.1(2) . . . . ?
C25 Rh1 P1 C1 -50.7(3) . . . . ?
C22 Rh1 P1 C1 18.4(3) . . . . ?
C21 Rh1 P1 C1 -20.2(3) . . . . ?
C24 Rh1 P1 C1 -31.0(5) . . . . ?
C23 Rh1 P1 C1 37.7(3) . . . . ?
Cl1 Rh1 P1 C1 -147.6(2) . . . . ?
N1 P1 C1 C6 -150.5(4) . . . . ?
C7 P1 C1 C6 -47.0(5) . . . . ?
Rh1 P1 C1 C6 90.4(4) . . . . ?
N1 P1 C1 C2 32.2(5) . . . . ?
C7 P1 C1 C2 135.7(4) . . . . ?
Rh1 P1 C1 C2 -86.9(4) . . . . ?
C6 C1 C2 C3 0.8(8) . . . . ?
P1 C1 C2 C3 178.2(5) . . . . ?
C1 C2 C3 C4 -2.3(10) . . . . ?
C2 C3 C4 C5 3.2(11) . . . . ?
C3 C4 C5 C6 -2.6(10) . . . . ?
C2 C1 C6 C5 -0.3(8) . . . . ?
P1 C1 C6 C5 -177.7(4) . . . . ?
C4 C5 C6 C1 1.1(9) . . . . ?
N1 P1 C7 C12 40.7(4) . . . . ?
C1 P1 C7 C12 -64.5(4) . . . . ?
Rh1 P1 C7 C12 160.1(3) . . . . ?
N1 P1 C7 C8 -145.0(4) . . . . ?
C1 P1 C7 C8 109.8(4) . . . . ?
Rh1 P1 C7 C8 -25.6(5) . . . . ?
C12 C7 C8 C9 -1.7(8) . . . . ?
P1 C7 C8 C9 -175.9(4) . . . . ?
C7 C8 C9 C10 1.0(9) . . . . ?
C8 C9 C10 C11 -0.2(9) . . . . ?
C9 C10 C11 C12 0.2(10) . . . . ?
C8 C7 C12 C11 1.7(8) . . . . ?
P1 C7 C12 C11 176.1(4) . . . . ?
C10 C11 C12 C7 -0.9(9) . . . . ?
C7 P1 N1 N2 170.9(3) . . . . ?
C1 P1 N1 N2 -85.8(4) . . . . ?
Rh1 P1 N1 N2 41.1(3) . . . . ?
P1 N1 N2 C13 -85.2(5) . . . . ?
N1 N2 C13 N14 45.6(6) . . . . ?
N1 N2 C13 C18 -136.6(5) . . . . ?
N2 C13 N14 C15 -173.4(4) . . . . ?
C18 C13 N14 C15 8.8(7) . . . . ?
N2 C13 N14 Rh1 27.6(6) . . . . ?
C18 C13 N14 Rh1 -150.2(4) . . . . ?
C25 Rh1 N14 C13 127.5(4) . . . . ?
C22 Rh1 N14 C13 59.8(4) . . . . ?
C21 Rh1 N14 C13 57.5(5) . . . . ?
C24 Rh1 N14 C13 126.3(4) . . . . ?
C23 Rh1 N14 C13 94.2(4) . . . . ?
P1 Rh1 N14 C13 -46.1(4) . . . . ?
Cl1 Rh1 N14 C13 -142.1(4) . . . . ?
C25 Rh1 N14 C15 -31.7(5) . . . . ?
C22 Rh1 N14 C15 -99.4(4) . . . . ?
C21 Rh1 N14 C15 -101.7(5) . . . . ?
C24 Rh1 N14 C15 -32.9(4) . . . . ?
C23 Rh1 N14 C15 -65.0(4) . . . . ?
P1 Rh1 N14 C15 154.7(4) . . . . ?
Cl1 Rh1 N14 C15 58.7(4) . . . . ?
C13 N14 C15 C16 -5.0(8) . . . . ?
Rh1 N14 C15 C16 155.7(5) . . . . ?
N14 C15 C16 C17 -2.4(9) . . . . ?
C15 C16 C17 C18 6.1(9) . . . . ?
C16 C17 C18 C13 -2.5(8) . . . . ?
N14 C13 C18 C17 -5.2(8) . . . . ?
N2 C13 C18 C17 177.1(5) . . . . ?
N14 Rh1 C21 C25 122.6(4) . . . . ?
C25 Rh1 C21 C25 0.0 . . . . ?
C22 Rh1 C21 C25 119.0(5) . . . . ?
C24 Rh1 C21 C25 38.9(3) . . . . ?
C23 Rh1 C21 C25 80.2(3) . . . . ?
P1 Rh1 C21 C25 -137.4(3) . . . . ?
Cl1 Rh1 C21 C25 -33.2(4) . . . . ?
N14 Rh1 C21 C22 3.6(5) . . . . ?
C25 Rh1 C21 C22 -119.0(5) . . . . ?
C22 Rh1 C21 C22 0.0 . . . . ?
C24 Rh1 C21 C22 -80.1(3) . . . . ?
C23 Rh1 C21 C22 -38.8(3) . . . . ?
P1 Rh1 C21 C22 103.6(3) . . . . ?
Cl1 Rh1 C21 C22 -152.1(3) . . . . ?
N14 Rh1 C21 C26 -118.5(6) . . . . ?
C25 Rh1 C21 C26 118.9(8) . . . . ?
C22 Rh1 C21 C26 -122.1(8) . . . . ?
C24 Rh1 C21 C26 157.8(7) . . . . ?
C23 Rh1 C21 C26 -160.9(7) . . . . ?
P1 Rh1 C21 C26 -18.5(7) . . . . ?
Cl1 Rh1 C21 C26 85.7(7) . . . . ?
C25 C21 C22 C23 5.3(5) . . . . ?
C26 C21 C22 C23 -164.7(5) . . . . ?
Rh1 C21 C22 C23 65.5(3) . . . . ?
C25 C21 C22 C27 175.0(5) . . . . ?
C26 C21 C22 C27 5.0(9) . . . . ?
Rh1 C21 C22 C27 -124.8(5) . . . . ?
C25 C21 C22 Rh1 -60.2(3) . . . . ?
C26 C21 C22 Rh1 129.8(5) . . . . ?
Rh1 C21 C22 Rh1 0.0 . . . . ?
N14 Rh1 C22 C21 -177.8(3) . . . . ?
C25 Rh1 C22 C21 36.7(3) . . . . ?
C21 Rh1 C22 C21 0.0 . . . . ?
C24 Rh1 C22 C21 79.7(3) . . . . ?
C23 Rh1 C22 C21 115.1(5) . . . . ?
P1 Rh1 C22 C21 -85.1(3) . . . . ?
Cl1 Rh1 C22 C21 61.2(6) . . . . ?
N14 Rh1 C22 C23 67.1(3) . . . . ?
C25 Rh1 C22 C23 -78.4(3) . . . . ?
C21 Rh1 C22 C23 -115.1(5) . . . . ?
C24 Rh1 C22 C23 -35.4(3) . . . . ?
C23 Rh1 C22 C23 0.000(1) . . . . ?
P1 Rh1 C22 C23 159.8(3) . . . . ?
Cl1 Rh1 C22 C23 -53.8(6) . . . . ?
N14 Rh1 C22 C27 -54.5(7) . . . . ?
C25 Rh1 C22 C27 160.0(7) . . . . ?
C21 Rh1 C22 C27 123.3(8) . . . . ?
C24 Rh1 C22 C27 -157.0(7) . . . . ?
C23 Rh1 C22 C27 -121.6(8) . . . . ?
P1 Rh1 C22 C27 38.2(7) . . . . ?
Cl1 Rh1 C22 C27 -175.4(5) . . . . ?
C21 C22 C23 C24 -4.1(6) . . . . ?
C27 C22 C23 C24 -174.1(5) . . . . ?
Rh1 C22 C23 C24 60.0(3) . . . . ?
C21 C22 C23 C28 172.7(5) . . . . ?
C27 C22 C23 C28 2.7(9) . . . . ?
Rh1 C22 C23 C28 -123.1(5) . . . . ?
C21 C22 C23 Rh1 -64.1(3) . . . . ?
C27 C22 C23 Rh1 125.8(6) . . . . ?
Rh1 C22 C23 Rh1 0.000(1) . . . . ?
N14 Rh1 C23 C24 122.1(3) . . . . ?
C25 Rh1 C23 C24 -38.1(3) . . . . ?
C22 Rh1 C23 C24 -119.9(5) . . . . ?
C21 Rh1 C23 C24 -80.9(4) . . . . ?
C24 Rh1 C23 C24 0.000(2) . . . . ?
P1 Rh1 C23 C24 -151.2(3) . . . . ?
Cl1 Rh1 C23 C24 35.2(4) . . . . ?
N14 Rh1 C23 C22 -118.0(3) . . . . ?
C25 Rh1 C23 C22 81.9(4) . . . . ?
C22 Rh1 C23 C22 0.000(2) . . . . ?
C21 Rh1 C23 C22 39.0(3) . . . . ?
C24 Rh1 C23 C22 119.9(5) . . . . ?
P1 Rh1 C23 C22 -31.3(4) . . . . ?
Cl1 Rh1 C23 C22 155.1(3) . . . . ?
N14 Rh1 C23 C28 1.1(5) . . . . ?
C25 Rh1 C23 C28 -159.0(6) . . . . ?
C22 Rh1 C23 C28 119.1(7) . . . . ?
C21 Rh1 C23 C28 158.2(6) . . . . ?
C24 Rh1 C23 C28 -120.9(7) . . . . ?
P1 Rh1 C23 C28 87.9(6) . . . . ?
Cl1 Rh1 C23 C28 -85.8(5) . . . . ?
C22 C23 C24 C25 1.3(5) . . . . ?
C28 C23 C24 C25 -175.5(5) . . . . ?
Rh1 C23 C24 C25 59.7(3) . . . . ?
C22 C23 C24 C29 176.9(5) . . . . ?
C28 C23 C24 C29 0.0(8) . . . . ?
Rh1 C23 C24 C29 -124.8(5) . . . . ?
C22 C23 C24 Rh1 -58.4(3) . . . . ?
C28 C23 C24 Rh1 124.8(5) . . . . ?
Rh1 C23 C24 Rh1 0.000(1) . . . . ?
N14 Rh1 C24 C23 -63.2(4) . . . . ?
C25 Rh1 C24 C23 117.9(5) . . . . ?
C22 Rh1 C24 C23 36.6(3) . . . . ?
C21 Rh1 C24 C23 79.5(4) . . . . ?
C23 Rh1 C24 C23 0.000(2) . . . . ?
P1 Rh1 C24 C23 91.5(5) . . . . ?
Cl1 Rh1 C24 C23 -151.3(3) . . . . ?
N14 Rh1 C24 C25 178.9(3) . . . . ?
C25 Rh1 C24 C25 0.000(1) . . . . ?
C22 Rh1 C24 C25 -81.3(3) . . . . ?
C21 Rh1 C24 C25 -38.4(3) . . . . ?
C23 Rh1 C24 C25 -117.9(5) . . . . ?
P1 Rh1 C24 C25 -26.4(6) . . . . ?
Cl1 Rh1 C24 C25 90.8(3) . . . . ?
N14 Rh1 C24 C29 60.2(5) . . . . ?
C25 Rh1 C24 C29 -118.7(6) . . . . ?
C22 Rh1 C24 C29 160.0(6) . . . . ?
C21 Rh1 C24 C29 -157.1(6) . . . . ?
C23 Rh1 C24 C29 123.3(7) . . . . ?
P1 Rh1 C24 C29 -145.1(4) . . . . ?
Cl1 Rh1 C24 C29 -28.0(5) . . . . ?
C22 C21 C25 C24 -4.6(5) . . . . ?
C26 C21 C25 C24 165.8(5) . . . . ?
Rh1 C21 C25 C24 -64.8(3) . . . . ?
C22 C21 C25 C30 -177.6(4) . . . . ?
C26 C21 C25 C30 -7.3(8) . . . . ?
Rh1 C21 C25 C30 122.2(5) . . . . ?
C22 C21 C25 Rh1 60.3(3) . . . . ?
C26 C21 C25 Rh1 -129.4(5) . . . . ?
Rh1 C21 C25 Rh1 0.0 . . . . ?
C23 C24 C25 C21 2.0(5) . . . . ?
C29 C24 C25 C21 -173.7(4) . . . . ?
Rh1 C24 C25 C21 64.1(3) . . . . ?
C23 C24 C25 C30 175.0(4) . . . . ?
C29 C24 C25 C30 -0.7(8) . . . . ?
Rh1 C24 C25 C30 -123.0(5) . . . . ?
C23 C24 C25 Rh1 -62.1(3) . . . . ?
C29 C24 C25 Rh1 122.3(5) . . . . ?
Rh1 C24 C25 Rh1 0.0 . . . . ?
N14 Rh1 C25 C21 -117.6(4) . . . . ?
C22 Rh1 C25 C21 -36.9(3) . . . . ?
C21 Rh1 C25 C21 0.0 . . . . ?
C24 Rh1 C25 C21 -115.7(4) . . . . ?
C23 Rh1 C25 C21 -79.4(3) . . . . ?
P1 Rh1 C25 C21 54.7(4) . . . . ?
Cl1 Rh1 C25 C21 153.5(3) . . . . ?
N14 Rh1 C25 C24 -1.9(5) . . . . ?
C22 Rh1 C25 C24 78.8(3) . . . . ?
C21 Rh1 C25 C24 115.7(4) . . . . ?
C24 Rh1 C25 C24 0.0 . . . . ?
C23 Rh1 C25 C24 36.3(3) . . . . ?
P1 Rh1 C25 C24 170.4(2) . . . . ?
Cl1 Rh1 C25 C24 -90.8(3) . . . . ?
N14 Rh1 C25 C30 121.0(5) . . . . ?
C22 Rh1 C25 C30 -158.4(6) . . . . ?
C21 Rh1 C25 C30 -121.5(7) . . . . ?
C24 Rh1 C25 C30 122.8(6) . . . . ?
C23 Rh1 C25 C30 159.1(6) . . . . ?
P1 Rh1 C25 C30 -66.8(5) . . . . ?
Cl1 Rh1 C25 C30 32.0(5) . . . . ?
O5 Cl2 O2 O6 -172.1(18) . . . . ?
O3 Cl2 O2 O6 -76.4(17) . . . . ?
O1 Cl2 O2 O6 71.5(16) . . . . ?
O7 Cl2 O2 O6 -30.7(18) . . . . ?
O4 Cl2 O2 O6 179.1(16) . . . . ?
O6 Cl2 O2 O6 0.000(10) . . . . ?
O5 Cl2 O2 O5 0.000(9) . . . . ?
O3 Cl2 O2 O5 95.6(14) . . . . ?
O1 Cl2 O2 O5 -116.5(12) . . . . ?
O7 Cl2 O2 O5 141.4(15) . . . . ?
O4 Cl2 O2 O5 -8.8(15) . . . . ?
O6 Cl2 O2 O5 172.1(18) . . . . ?
O5 Cl2 O3 O7 157.5(20) . . . . ?
O1 Cl2 O3 O7 -56.5(17) . . . . ?
O7 Cl2 O3 O7 0.000(5) . . . . ?
O2 Cl2 O3 O7 88.0(17) . . . . ?
O4 Cl2 O3 O7 -150.1(17) . . . . ?
O6 Cl2 O3 O7 41.0(19) . . . . ?
O5 Cl2 O4 O5 0.000(13) . . . . ?
O3 Cl2 O4 O5 -108.5(16) . . . . ?
O1 Cl2 O4 O5 128.7(15) . . . . ?
O7 Cl2 O4 O5 -133.7(17) . . . . ?
O2 Cl2 O4 O5 9.9(18) . . . . ?
O6 Cl2 O4 O5 12.8(63) . . . . ?
Cl2 O4 O5 Cl2 0.000(11) . . . . ?
Cl2 O4 O5 O2 -10.1(18) . . . . ?
O3 Cl2 O5 O4 78.7(14) . . . . ?
O1 Cl2 O5 O4 -67.4(17) . . . . ?
O7 Cl2 O5 O4 104.6(24) . . . . ?
O2 Cl2 O5 O4 -170.5(17) . . . . ?
O4 Cl2 O5 O4 0.000(10) . . . . ?
O6 Cl2 O5 O4 -176.9(16) . . . . ?
O3 Cl2 O5 O2 -110.8(7) . . . . ?
O1 Cl2 O5 O2 103.0(10) . . . . ?
O7 Cl2 O5 O2 -84.9(23) . . . . ?
O2 Cl2 O5 O2 0.000(10) . . . . ?
O4 Cl2 O5 O2 170.5(17) . . . . ?
O6 Cl2 O5 O2 -6.4(15) . . . . ?
O6 O2 O5 O4 20.1(36) . . . . ?
Cl2 O2 O5 O4 10.9(20) . . . . ?
O6 O2 O5 Cl2 9.2(21) . . . . ?
Cl2 O2 O5 Cl2 0.000(10) . . . . ?
Cl2 O2 O6 Cl2 0.000(8) . . . . ?
O5 O2 O6 Cl2 -8.0(18) . . . . ?
Cl2 O2 O6 O7 27.6(16) . . . . ?
O5 O2 O6 O7 19.6(30) . . . . ?
O5 Cl2 O6 O2 7.9(18) . . . . ?
O3 Cl2 O6 O2 117.2(12) . . . . ?
O1 Cl2 O6 O2 -119.3(11) . . . . ?
O7 Cl2 O6 O2 147.2(18) . . . . ?
O2 Cl2 O6 O2 0.000(11) . . . . ?
O4 Cl2 O6 O2 -3.4(64) . . . . ?
O5 Cl2 O6 O7 -139.3(15) . . . . ?
O3 Cl2 O6 O7 -30.0(13) . . . . ?
O1 Cl2 O6 O7 93.5(12) . . . . ?
O7 Cl2 O6 O7 0.000(2) . . . . ?
O2 Cl2 O6 O7 -147.2(18) . . . . ?
O4 Cl2 O6 O7 -150.6(53) . . . . ?
Cl2 O3 O7 Cl2 0.000(3) . . . . ?
Cl2 O3 O7 O6 -42.8(18) . . . . ?
O5 Cl2 O7 O3 -37.9(31) . . . . ?
O3 Cl2 O7 O3 0.000(4) . . . . ?
O1 Cl2 O7 O3 135.4(13) . . . . ?
O2 Cl2 O7 O3 -108.9(13) . . . . ?
O4 Cl2 O7 O3 38.3(20) . . . . ?
O6 Cl2 O7 O3 -133.8(20) . . . . ?
O5 Cl2 O7 O6 95.9(25) . . . . ?
O3 Cl2 O7 O6 133.8(20) . . . . ?
O1 Cl2 O7 O6 -90.8(13) . . . . ?
O2 Cl2 O7 O6 24.9(14) . . . . ?
O4 Cl2 O7 O6 172.2(14) . . . . ?
O6 Cl2 O7 O6 0.000(1) . . . . ?
O2 O6 O7 O3 15.7(33) . . . . ?
Cl2 O6 O7 O3 45.7(20) . . . . ?
O2 O6 O7 Cl2 -29.9(17) . . . . ?
Cl2 O6 O7 Cl2 0.000(1) . . . . ?
C31 C32 O33 C34 -177.5(9) . . . . ?
C32 O33 C34 C35 174.7(11) . . . . ?
